data_7210564
loop_
_publ_author_name
'Chen, Lei'
'Zhang, Li'
'Li, Shun-Li'
'Qiu, Yong-Qing'
'Shao, Kui-Zhan'
'Wang, Xin-Long'
'Su, Zhong-Min'

_publ_section_title
;
 Self-assembly of metal--organic frameworks based on N-donor ligand and
 flexible tricarboxylic acids with different angular characters
;
_journal_issue 40
_journal_name_full CrystEngComm
_journal_page_first 8214
_journal_paper_doi 10.1039/c3ce40910d
_journal_volume 15
_journal_year 2013
_chemical_formula_sum 'C22 H17 N2 O8 Zn'
_chemical_formula_weight 502.75
_chemical_name_systematic
;
 ?
;
_space_group_IT_number 2
_symmetry_cell_setting triclinic
_symmetry_space_group_name_Hall '-P 1'
_symmetry_space_group_name_H-M 'P -1'
_atom_sites_solution_hydrogens geom
_atom_sites_solution_primary direct
_atom_sites_solution_secondary difmap
_audit_creation_method SHELXL-97
_cell_angle_alpha 81.291(2)
_cell_angle_beta 76.006(2)
_cell_angle_gamma 88.202(2)
_cell_formula_units_Z 2
_cell_length_a 8.7030(10)
_cell_length_b 10.5200(12)
_cell_length_c 11.8400(13)
_cell_measurement_reflns_used 'total reflection'
_cell_measurement_temperature 293(2)
_cell_measurement_theta_max 26.04
_cell_measurement_theta_min 1.33
_cell_volume 1039.7(2)
_computing_cell_refinement 'Bruker SMART'
_computing_data_collection 'Bruker SMART'
_computing_data_reduction 'Bruker SMART'
_computing_molecular_graphics 'Bruker SHELXTL'
_computing_publication_material 'Bruker SHELXTL'
_computing_structure_refinement 'SHELXL-97 (Sheldrick, 1997)'
_computing_structure_solution 'SHELXS-97 (Sheldrick, 1990)'
_diffrn_ambient_temperature 293(2)
_diffrn_measured_fraction_theta_full 0.991
_diffrn_measured_fraction_theta_max 0.991
_diffrn_measurement_device_type 'Bruker SMART APEX II CCD area-detector'
_diffrn_measurement_method '\f and \w scans'
_diffrn_radiation_monochromator graphite
_diffrn_radiation_source 'fine-focus sealed tube'
_diffrn_radiation_type MoK\a
_diffrn_radiation_wavelength 0.71069
_diffrn_reflns_av_R_equivalents 0.0296
_diffrn_reflns_av_sigmaI/netI 0.0787
_diffrn_reflns_limit_h_max 10
_diffrn_reflns_limit_h_min -9
_diffrn_reflns_limit_k_max 10
_diffrn_reflns_limit_k_min -12
_diffrn_reflns_limit_l_max 8
_diffrn_reflns_limit_l_min -14
_diffrn_reflns_number 5329
_diffrn_reflns_theta_full 24.99
_diffrn_reflns_theta_max 24.99
_diffrn_reflns_theta_min 1.79
_diffrn_standards_interval_time 0
_diffrn_standards_number 0
_exptl_absorpt_coefficient_mu 1.236
_exptl_absorpt_correction_T_max 0.751
_exptl_absorpt_correction_T_min 0.709
_exptl_absorpt_correction_type multi-scan
_exptl_absorpt_process_details 'SADABS (Sheldrick, 1996)'
_exptl_crystal_colour colorless
_exptl_crystal_density_diffrn 1.606
_exptl_crystal_density_method 'not measured'
_exptl_crystal_description block
_exptl_crystal_F_000 514
_exptl_crystal_size_max 0.29
_exptl_crystal_size_mid 0.25
_exptl_crystal_size_min 0.24
_refine_diff_density_max 0.482
_refine_diff_density_min -0.501
_refine_diff_density_rms 0.121
_refine_ls_extinction_method none
_refine_ls_goodness_of_fit_ref 1.012
_refine_ls_hydrogen_treatment mixed
_refine_ls_matrix_type full
_refine_ls_number_parameters 308
_refine_ls_number_reflns 3630
_refine_ls_number_restraints 201
_refine_ls_restrained_S_all 1.004
_refine_ls_R_factor_all 0.0942
_refine_ls_R_factor_gt 0.0543
_refine_ls_shift/su_max 0.000
_refine_ls_shift/su_mean 0.000
_refine_ls_structure_factor_coef Fsqd
_refine_ls_weighting_details 'calc w=1/[\s^2^(Fo^2^)+(0.1044P)^2^+0.0000P] where P=(Fo^2^+2Fc^2^)/3'
_refine_ls_weighting_scheme calc
_refine_ls_wR_factor_gt 0.1408
_refine_ls_wR_factor_ref 0.1795
_reflns_number_gt 2470
_reflns_number_total 3630
_reflns_threshold_expression >2sigma(I)
_cod_data_source_file c3ce40910d.txt
_cod_data_source_block mm
_cod_depositor_comments
;
The following automatic conversions were performed:

'_symmetry_cell_setting' value 'Triclinic' changed to 'triclinic'
according to /home/saulius/struct/CIF-dictionaries/cif_core.dic
dictionary named 'cif_core.dic' version 2.4.2 from 2011-04-26.

Automatic conversion script
Id: cif_fix_values 1891 2012-01-12 08:04:46Z andrius 
;
_cod_original_sg_symbol_H-M P-1
_cod_database_code 7210564

loop_
_symmetry_equiv_pos_as_xyz
'x, y, z'
'-x, -y, -z'

loop_
_atom_site_label
_atom_site_type_symbol
_atom_site_fract_x
_atom_site_fract_y
_atom_site_fract_z
_atom_site_U_iso_or_equiv
_atom_site_adp_type
_atom_site_occupancy
_atom_site_symmetry_multiplicity
_atom_site_calc_flag
_atom_site_refinement_flags
Zn1 Zn 1.31423(8) 0.39679(6) 0.55075(6) 0.0348(3) Uani 1 1 d U
O1 O 0.6440(6) -0.7480(4) 0.8645(4) 0.0486(12) Uani 1 1 d U
O5 O 0.8349(5) -0.3485(4) 0.9487(4) 0.0485(12) Uani 1 1 d U
O3 O 0.4069(5) -0.6275(4) 1.3866(3) 0.0416(10) Uani 1 1 d U
O4 O 0.5149(5) -0.4359(4) 1.3734(3) 0.0383(10) Uani 1 1 d U
O6 O 1.1706(5) 0.2638(4) 0.6462(4) 0.0504(12) Uani 1 1 d U
N2 N 1.0545(6) 0.7378(5) 0.5667(4) 0.0394(12) Uani 1 1 d U
C20 C 1.0282(7) 0.8724(6) 0.5322(5) 0.0387(15) Uani 1 1 d U
O7 O 1.3823(5) 0.1409(4) 0.6280(4) 0.0534(12) Uani 1 1 d U
C6 C 0.7147(7) -0.5476(6) 0.9694(5) 0.0367(14) Uani 1 1 d U
H6 H 0.7624 -0.5493 0.8903 0.044 Uiso 1 1 calc R
C15 C 1.1058(7) -0.1668(6) 0.8437(5) 0.0416(16) Uani 1 1 d U
H15 H 1.1457 -0.2497 0.8537 0.050 Uiso 1 1 calc R
C3 C 0.5743(6) -0.5432(5) 1.2048(5) 0.0311(13) Uani 1 1 d U
C8 C 0.4947(7) -0.5348(5) 1.3298(5) 0.0345(14) Uani 1 1 d U
C5 C 0.7423(7) -0.4446(6) 1.0218(5) 0.0368(14) Uani 1 1 d U
C14 C 1.1966(7) -0.0718(6) 0.7654(5) 0.0390(15) Uani 1 1 d U
H14 H 1.2976 -0.0908 0.7237 0.047 Uiso 1 1 calc R
C1 C 0.6163(7) -0.6494(5) 1.0335(5) 0.0327(13) Uani 1 1 d U
C22 C 0.8475(7) 1.0472(6) 0.5253(5) 0.0414(15) Uani 1 1 d U
H22 H 0.7451 1.0794 0.5431 0.050 Uiso 1 1 calc R
C4 C 0.6726(7) -0.4427(5) 1.1395(5) 0.0360(14) Uani 1 1 d U
H4 H 0.6915 -0.3739 1.1753 0.043 Uiso 1 1 calc R
C13 C 1.1385(7) 0.0517(5) 0.7486(5) 0.0362(14) Uani 1 1 d U
N1 N 1.1668(6) 0.5479(5) 0.5695(4) 0.0400(12) Uani 1 1 d U
C11 C 0.8956(7) -0.0180(6) 0.8884(5) 0.0407(15) Uani 1 1 d U
H11 H 0.7944 0.0005 0.9301 0.049 Uiso 1 1 calc R
C16 C 1.2379(8) 0.1575(6) 0.6693(5) 0.0391(15) Uani 1 1 d U
C10 C 0.9567(7) -0.1406(6) 0.9073(5) 0.0375(14) Uani 1 1 d U
C2 C 0.5462(6) -0.6469(5) 1.1521(5) 0.0321(13) Uani 1 1 d U
H2 H 0.4809 -0.7143 1.1959 0.039 Uiso 1 1 calc R
C18 C 0.9601(8) 0.6566(7) 0.6555(6) 0.0562(19) Uani 1 1 d U
H18 H 0.8654 0.6778 0.7048 0.067 Uiso 1 1 calc R
C21 C 0.8749(8) 0.9179(6) 0.5569(5) 0.0431(16) Uani 1 1 d U
H21 H 0.7910 0.8622 0.5942 0.052 Uiso 1 1 calc R
C19 C 1.1786(8) 0.6684(6) 0.5167(6) 0.0482(17) Uani 1 1 d U
H19 H 1.2610 0.7008 0.4538 0.058 Uiso 1 1 calc R
C9 C 0.8630(8) -0.2395(6) 1.0009(5) 0.0420(15) Uani 1 1 d U
H9A H 0.9209 -0.2660 1.0609 0.050 Uiso 1 1 calc R
H9B H 0.7628 -0.2033 1.0379 0.050 Uiso 1 1 calc R
C12 C 0.9848(7) 0.0765(6) 0.8080(5) 0.0401(15) Uani 1 1 d U
H12 H 0.9416 0.1576 0.7934 0.048 Uiso 1 1 calc R
C17 C 1.0291(8) 0.5404(6) 0.6584(6) 0.0506(18) Uani 1 1 d U
H17 H 0.9908 0.4672 0.7112 0.061 Uiso 1 1 calc R
O1W O 0.5697(6) -0.9390(5) 0.7762(4) 0.0565(13) Uani 1 1 d DU
C7 C 0.5870(7) -0.7598(6) 0.9796(5) 0.0361(14) Uani 1 1 d U
O2 O 0.5089(6) -0.8534(4) 1.0358(4) 0.0613(14) Uani 1 1 d U
H1C H 0.632(9) -0.812(7) 0.824(6) 0.07(2) Uiso 1 1 d .
H1B H 0.508(8) -0.925(8) 0.730(6) 0.100 Uiso 1 1 d D
H1A H 0.523(9) -1.010(4) 0.808(7) 0.100 Uiso 1 1 d D

loop_
_atom_site_aniso_label
_atom_site_aniso_U_11
_atom_site_aniso_U_22
_atom_site_aniso_U_33
_atom_site_aniso_U_23
_atom_site_aniso_U_13
_atom_site_aniso_U_12
Zn1 0.0401(4) 0.0239(4) 0.0339(4) -0.0005(3) 0.0020(3) -0.0033(3)
O1 0.064(3) 0.037(3) 0.039(3) -0.012(2) 0.002(2) -0.005(2)
O5 0.066(3) 0.035(2) 0.038(2) -0.0033(19) 0.002(2) -0.023(2)
O3 0.051(2) 0.031(2) 0.036(2) -0.0034(18) 0.0041(19) -0.0133(19)
O4 0.045(2) 0.032(2) 0.037(2) -0.0080(18) -0.0074(19) -0.0007(18)
O6 0.060(3) 0.028(2) 0.053(3) 0.006(2) -0.002(2) -0.007(2)
N2 0.044(3) 0.027(3) 0.040(3) -0.002(2) 0.002(2) 0.007(2)
C20 0.048(3) 0.030(3) 0.030(3) -0.001(2) 0.002(3) 0.014(3)
O7 0.046(3) 0.048(3) 0.054(3) 0.012(2) 0.001(2) -0.010(2)
C6 0.041(3) 0.035(3) 0.029(3) -0.001(2) 0.001(3) 0.000(3)
C15 0.046(4) 0.030(3) 0.042(4) 0.013(3) -0.009(3) -0.004(3)
C3 0.031(3) 0.029(3) 0.031(3) -0.002(2) -0.005(2) -0.001(2)
C8 0.033(3) 0.028(3) 0.041(3) -0.003(3) -0.006(3) 0.003(2)
C5 0.042(3) 0.030(3) 0.035(3) 0.003(2) -0.005(3) -0.011(3)
C14 0.036(3) 0.033(3) 0.041(4) 0.002(3) -0.001(3) -0.004(3)
C1 0.037(3) 0.028(3) 0.030(3) -0.003(2) -0.003(2) 0.000(2)
C22 0.037(3) 0.038(3) 0.044(4) -0.003(3) -0.001(3) 0.003(3)
C4 0.045(3) 0.028(3) 0.031(3) 0.000(2) -0.004(3) -0.006(3)
C13 0.043(3) 0.026(3) 0.039(3) -0.001(2) -0.010(3) -0.005(3)
N1 0.047(3) 0.028(3) 0.036(3) 0.006(2) 0.001(2) 0.001(2)
C11 0.037(3) 0.041(3) 0.038(4) 0.001(3) 0.000(3) -0.005(3)
C16 0.053(4) 0.028(3) 0.034(3) 0.000(3) -0.008(3) -0.011(3)
C10 0.041(3) 0.034(3) 0.037(3) 0.002(3) -0.012(3) -0.009(3)
C2 0.033(3) 0.027(3) 0.031(3) 0.002(2) 0.000(2) -0.003(2)
C18 0.047(4) 0.043(4) 0.063(4) 0.000(3) 0.009(3) 0.010(3)
C21 0.049(4) 0.032(3) 0.040(4) 0.004(3) -0.001(3) -0.004(3)
C19 0.054(4) 0.030(3) 0.050(4) -0.002(3) 0.006(3) 0.004(3)
C9 0.052(4) 0.033(3) 0.041(4) -0.004(3) -0.011(3) -0.010(3)
C12 0.046(3) 0.025(3) 0.043(4) 0.008(3) -0.005(3) -0.003(3)
C17 0.052(4) 0.036(3) 0.046(4) 0.011(3) 0.012(3) 0.004(3)
O1W 0.064(3) 0.054(3) 0.055(3) -0.010(2) -0.018(2) -0.011(2)
C7 0.035(3) 0.030(3) 0.038(4) -0.003(3) 0.001(3) -0.001(3)
O2 0.082(3) 0.036(3) 0.056(3) -0.009(2) 0.006(3) -0.019(2)

loop_
_atom_type_symbol
_atom_type_description
_atom_type_scat_dispersion_real
_atom_type_scat_dispersion_imag
_atom_type_scat_source
C C 0.0033 0.0016 'International Tables Vol C Tables 4.2.6.8 and 6.1.1.4'
H H 0.0000 0.0000 'International Tables Vol C Tables 4.2.6.8 and 6.1.1.4'
N N 0.0061 0.0033 'International Tables Vol C Tables 4.2.6.8 and 6.1.1.4'
O O 0.0106 0.0060 'International Tables Vol C Tables 4.2.6.8 and 6.1.1.4'
Zn Zn 0.2839 1.4301 'International Tables Vol C Tables 4.2.6.8 and 6.1.1.4'

loop_
_geom_angle_atom_site_label_1
_geom_angle_atom_site_label_2
_geom_angle_atom_site_label_3
_geom_angle
_geom_angle_site_symmetry_1
_geom_angle_site_symmetry_3
O6 Zn1 O3 116.45(18) . 1_664
O6 Zn1 O4 112.63(18) . 2_757
O3 Zn1 O4 109.84(17) 1_664 2_757
O6 Zn1 N1 98.38(19) . .
O3 Zn1 N1 114.61(18) 1_664 .
O4 Zn1 N1 103.87(19) 2_757 .
C7 O1 H1C 121(5) . .
C5 O5 C9 116.3(5) . .
C8 O3 Zn1 112.4(4) . 1_446
C8 O4 Zn1 129.4(4) . 2_757
C16 O6 Zn1 113.7(4) . .
C19 N2 C18 107.2(5) . .
C19 N2 C20 126.0(5) . .
C18 N2 C20 126.9(5) . .
C22 C20 C21 120.9(5) 2_776 .
C22 C20 N2 120.5(5) 2_776 .
C21 C20 N2 118.5(6) . .
C5 C6 C1 120.9(6) . .
C5 C6 H6 119.5 . .
C1 C6 H6 119.5 . .
C10 C15 C14 120.8(6) . .
C10 C15 H15 119.6 . .
C14 C15 H15 119.6 . .
C2 C3 C4 120.2(5) . .
C2 C3 C8 120.9(5) . .
C4 C3 C8 118.9(5) . .
O3 C8 O4 123.0(6) . .
O3 C8 C3 117.4(5) . .
O4 C8 C3 119.6(5) . .
O5 C5 C6 115.4(5) . .
O5 C5 C4 125.1(5) . .
C6 C5 C4 119.5(5) . .
C15 C14 C13 120.3(6) . .
C15 C14 H14 119.8 . .
C13 C14 H14 119.8 . .
C2 C1 C6 119.3(5) . .
C2 C1 C7 119.1(5) . .
C6 C1 C7 121.6(5) . .
C20 C22 C21 119.7(6) 2_776 .
C20 C22 H22 120.1 2_776 .
C21 C22 H22 120.1 . .
C5 C4 C3 120.4(5) . .
C5 C4 H4 119.8 . .
C3 C4 H4 119.8 . .
C14 C13 C12 118.8(5) . .
C14 C13 C16 121.2(6) . .
C12 C13 C16 120.0(5) . .
C19 N1 C17 106.3(5) . .
C19 N1 Zn1 132.2(4) . .
C17 N1 Zn1 121.2(4) . .
C12 C11 C10 120.1(6) . .
C12 C11 H11 120.0 . .
C10 C11 H11 120.0 . .
O7 C16 O6 121.9(5) . .
O7 C16 C13 120.6(6) . .
O6 C16 C13 117.6(6) . .
C15 C10 C11 119.2(5) . .
C15 C10 C9 121.4(5) . .
C11 C10 C9 119.3(6) . .
C3 C2 C1 119.7(5) . .
C3 C2 H2 120.2 . .
C1 C2 H2 120.2 . .
C17 C18 N2 107.4(6) . .
C17 C18 H18 126.3 . .
N2 C18 H18 126.3 . .
C20 C21 C22 119.3(6) . .
C20 C21 H21 120.3 . .
C22 C21 H21 120.3 . .
N1 C19 N2 110.6(6) . .
N1 C19 H19 124.7 . .
N2 C19 H19 124.7 . .
O5 C9 C10 109.1(5) . .
O5 C9 H9A 109.9 . .
C10 C9 H9A 109.9 . .
O5 C9 H9B 109.9 . .
C10 C9 H9B 109.9 . .
H9A C9 H9B 108.3 . .
C11 C12 C13 120.6(6) . .
C11 C12 H12 119.7 . .
C13 C12 H12 119.7 . .
C18 C17 N1 108.6(5) . .
C18 C17 H17 125.7 . .
N1 C17 H17 125.7 . .
H1B O1W H1A 90.5(14) . .
O2 C7 O1 122.3(6) . .
O2 C7 C1 122.6(6) . .
O1 C7 C1 114.9(5) . .

loop_
_geom_bond_atom_site_label_1
_geom_bond_atom_site_label_2
_geom_bond_distance
_geom_bond_site_symmetry_2
Zn1 O6 1.935(4) .
Zn1 O3 1.967(4) 1_664
Zn1 O4 1.996(4) 2_757
Zn1 N1 2.016(5) .
O1 C7 1.321(7) .
O1 H1C 0.91(8) .
O5 C5 1.367(7) .
O5 C9 1.436(7) .
O3 C8 1.260(7) .
O3 Zn1 1.967(4) 1_446
O4 C8 1.264(7) .
O4 Zn1 1.996(4) 2_757
O6 C16 1.270(7) .
N2 C19 1.351(8) .
N2 C18 1.365(8) .
N2 C20 1.440(7) .
C20 C22 1.370(8) 2_776
C20 C21 1.381(8) .
O7 C16 1.251(7) .
C6 C5 1.382(8) .
C6 C1 1.397(8) .
C6 H6 0.9300 .
C15 C10 1.376(8) .
C15 C14 1.377(8) .
C15 H15 0.9300 .
C3 C2 1.391(8) .
C3 C4 1.392(7) .
C3 C8 1.489(8) .
C5 C4 1.382(8) .
C14 C13 1.384(8) .
C14 H14 0.9300 .
C1 C2 1.394(7) .
C1 C7 1.465(8) .
C22 C20 1.370(8) 2_776
C22 C21 1.384(8) .
C22 H22 0.9300 .
C4 H4 0.9300 .
C13 C12 1.389(8) .
C13 C16 1.490(8) .
N1 C19 1.321(8) .
N1 C17 1.386(8) .
C11 C12 1.379(8) .
C11 C10 1.387(8) .
C11 H11 0.9300 .
C10 C9 1.498(8) .
C2 H2 0.9300 .
C18 C17 1.345(9) .
C18 H18 0.9300 .
C21 H21 0.9300 .
C19 H19 0.9300 .
C9 H9A 0.9700 .
C9 H9B 0.9700 .
C12 H12 0.9300 .
C17 H17 0.9300 .
O1W H1B 0.846(10) .
O1W H1A 0.848(10) .
C7 O2 1.225(7) .

loop_
_geom_torsion_atom_site_label_1
_geom_torsion_atom_site_label_2
_geom_torsion_atom_site_label_3
_geom_torsion_atom_site_label_4
_geom_torsion
_geom_torsion_site_symmetry_1
_geom_torsion_site_symmetry_4
O3 Zn1 O6 C16 68.9(5) 1_664 .
O4 Zn1 O6 C16 -59.3(5) 2_757 .
N1 Zn1 O6 C16 -168.2(4) . .
C19 N2 C20 C22 -24.1(10) . 2_776
C18 N2 C20 C22 155.8(7) . 2_776
C19 N2 C20 C21 154.9(7) . .
C18 N2 C20 C21 -25.2(10) . .
Zn1 O3 C8 O4 -2.5(7) 1_446 .
Zn1 O3 C8 C3 178.8(4) 1_446 .
Zn1 O4 C8 O3 94.7(6) 2_757 .
Zn1 O4 C8 C3 -86.7(6) 2_757 .
C2 C3 C8 O3 3.0(8) . .
C4 C3 C8 O3 -179.8(5) . .
C2 C3 C8 O4 -175.8(5) . .
C4 C3 C8 O4 1.5(8) . .
C9 O5 C5 C6 179.0(5) . .
C9 O5 C5 C4 1.3(9) . .
C1 C6 C5 O5 -177.2(5) . .
C1 C6 C5 C4 0.6(9) . .
C10 C15 C14 C13 -0.6(10) . .
C5 C6 C1 C2 -0.5(9) . .
C5 C6 C1 C7 -179.4(6) . .
O5 C5 C4 C3 177.1(6) . .
C6 C5 C4 C3 -0.5(9) . .
C2 C3 C4 C5 0.4(9) . .
C8 C3 C4 C5 -176.9(5) . .
C15 C14 C13 C12 -2.9(9) . .
C15 C14 C13 C16 176.7(6) . .
O6 Zn1 N1 C19 -170.3(6) . .
O3 Zn1 N1 C19 -46.0(7) 1_664 .
O4 Zn1 N1 C19 73.8(7) 2_757 .
O6 Zn1 N1 C17 16.6(6) . .
O3 Zn1 N1 C17 140.8(5) 1_664 .
O4 Zn1 N1 C17 -99.3(5) 2_757 .
Zn1 O6 C16 O7 -3.5(8) . .
Zn1 O6 C16 C13 176.2(4) . .
C14 C13 C16 O7 -9.3(9) . .
C12 C13 C16 O7 170.3(6) . .
C14 C13 C16 O6 171.0(6) . .
C12 C13 C16 O6 -9.4(9) . .
C14 C15 C10 C11 2.5(10) . .
C14 C15 C10 C9 -174.0(6) . .
C12 C11 C10 C15 -0.9(9) . .
C12 C11 C10 C9 175.7(6) . .
C4 C3 C2 C1 -0.3(8) . .
C8 C3 C2 C1 176.9(5) . .
C6 C1 C2 C3 0.4(8) . .
C7 C1 C2 C3 179.3(5) . .
C19 N2 C18 C17 0.6(8) . .
C20 N2 C18 C17 -179.3(6) . .
C22 C20 C21 C22 -1.6(11) 2_776 .
N2 C20 C21 C22 179.4(5) . .
C20 C22 C21 C20 1.6(11) 2_776 .
C17 N1 C19 N2 -0.6(8) . .
Zn1 N1 C19 N2 -174.5(4) . .
C18 N2 C19 N1 0.0(8) . .
C20 N2 C19 N1 179.9(6) . .
C5 O5 C9 C10 -176.2(5) . .
C15 C10 C9 O5 -61.4(8) . .
C11 C10 C9 O5 122.1(6) . .
C10 C11 C12 C13 -2.6(10) . .
C14 C13 C12 C11 4.5(10) . .
C16 C13 C12 C11 -175.1(6) . .
N2 C18 C17 N1 -1.0(9) . .
C19 N1 C17 C18 0.9(9) . .
Zn1 N1 C17 C18 175.7(5) . .
C2 C1 C7 O2 -3.4(9) . .
C6 C1 C7 O2 175.5(6) . .
C2 C1 C7 O1 173.1(5) . .
C6 C1 C7 O1 -7.9(8) . .
